data_7051447
_journal_name_full 'New Journal of Chemistry'
_journal_paper_doi 10.1039/a902738f
_journal_year 1999
_chemical_formula_analytical 'C42 H36 Au N2 O P3 S'
_chemical_formula_moiety 'C42 H36 Au N2 O P3 S'
_chemical_formula_structural 'C42 H36 Au N2 O P3 S'
_chemical_formula_sum 'C42 H36 Au N2 O P3 S'
_chemical_formula_weight 906.66
_space_group_IT_number 2
_symmetry_cell_setting triclinic
_symmetry_space_group_name_Hall '-P 1'
_symmetry_space_group_name_H-M 'P -1'
_cell_angle_alpha 91.8030(10)
_cell_angle_beta 95.2790(10)
_cell_angle_gamma 104.4790(10)
_cell_formula_units_Z 2
_cell_length_a 9.0446(3)
_cell_length_b 11.5989(3)
_cell_length_c 19.1145(6)
_cell_measurement_temperature 293(2)
_cell_volume 1930.24(10)
_diffrn_ambient_temperature 293(2)
_exptl_crystal_density_diffrn 1.560
_refine_ls_R_factor_obs 0.0413
_refine_ls_wR_factor_obs 0.1006
_cod_depositor_comments
;
The following automatic conversions were performed:
'_symmetry_cell_setting' value 'Triclinic' changed to 'triclinic'
according to '/home/saulius/struct/CIF-dictionaries/cif_core.dic'
dictionary named 'cif_core.dic' version 2.4.1 from 2010-06-29.

Automatic conversion script
Id: cif_fix_enum 1527 2010-12-29 10:47:43Z saulius 
;
_cod_database_code 7051447

loop_
_symmetry_equiv_pos_as_xyz
'x, y, z'
'-x, -y, -z'

loop_
_atom_site_aniso_label
_atom_site_aniso_U_11
_atom_site_aniso_U_22
_atom_site_aniso_U_33
_atom_site_aniso_U_23
_atom_site_aniso_U_13
_atom_site_aniso_U_12
Au1 0.0397(2) 0.0398(2) 0.0461(2) 0.00762(13) 0.01172(12) 0.00749(14)
P1 0.0355(10) 0.0329(10) 0.0434(10) 0.0054(8) 0.0073(8) 0.0067(8)
C1 0.042(4) 0.045(5) 0.042(4) -0.003(3) 0.003(3) 0.017(4)
C2 0.057(5) 0.046(5) 0.058(5) 0.001(4) 0.008(4) 0.021(4)
C3 0.063(5) 0.071(7) 0.062(5) -0.013(5) -0.005(4) 0.025(5)
C4 0.071(6) 0.083(8) 0.054(5) -0.012(5) -0.007(4) 0.033(6)
C5 0.094(7) 0.078(8) 0.064(6) 0.022(5) -0.002(5) 0.040(6)
C6 0.068(5) 0.054(5) 0.054(5) 0.017(4) 0.000(4) 0.015(5)
C7 0.042(4) 0.037(5) 0.046(4) 0.001(3) 0.001(3) 0.011(4)
C8 0.050(5) 0.055(5) 0.057(5) -0.002(4) 0.009(4) 0.010(4)
C9 0.085(7) 0.072(7) 0.055(5) 0.002(5) 0.010(5) 0.041(6)
C10 0.097(7) 0.043(6) 0.062(5) -0.001(4) -0.006(5) 0.032(6)
C11 0.068(6) 0.040(5) 0.092(7) 0.001(5) 0.005(5) 0.011(5)
C12 0.052(5) 0.054(6) 0.073(6) 0.010(4) 0.019(4) 0.013(5)
C13 0.036(4) 0.035(4) 0.045(4) 0.007(3) 0.004(3) 0.008(3)
C14 0.039(4) 0.035(4) 0.053(4) 0.010(3) 0.006(3) 0.012(3)
N14 0.059(4) 0.056(5) 0.052(4) 0.005(3) 0.001(3) 0.016(4)
C15 0.035(4) 0.054(5) 0.073(6) 0.005(4) 0.004(4) 0.016(4)
C16 0.038(4) 0.065(6) 0.084(6) -0.003(5) 0.016(4) 0.013(4)
C17 0.056(5) 0.067(6) 0.051(5) 0.006(4) 0.023(4) 0.009(5)
C18 0.043(4) 0.051(5) 0.054(5) 0.002(4) 0.006(4) 0.012(4)
S2 0.0446(10) 0.0455(12) 0.0615(12) 0.0173(10) 0.0150(9) 0.0118(10)
P2 0.0444(10) 0.0345(11) 0.0395(10) 0.0050(8) 0.0104(8) 0.0074(9)
N2 0.061(4) 0.041(4) 0.044(3) -0.003(3) 0.010(3) 0.005(3)
P3 0.0632(13) 0.0412(12) 0.0406(10) -0.0012(9) -0.0076(9) 0.0160(11)
O3 0.085(4) 0.054(4) 0.055(3) 0.009(3) -0.018(3) 0.015(3)
C19 0.046(4) 0.022(4) 0.050(4) -0.005(3) 0.002(3) 0.003(3)
C20 0.052(5) 0.043(5) 0.065(5) -0.003(4) 0.010(4) 0.018(4)
C21 0.059(5) 0.051(5) 0.091(7) 0.003(5) 0.004(5) 0.026(5)
C22 0.070(6) 0.051(6) 0.072(6) 0.001(5) -0.019(5) 0.012(5)
C23 0.085(7) 0.073(7) 0.050(5) 0.001(4) 0.000(5) 0.020(6)
C24 0.056(5) 0.045(5) 0.054(5) 0.004(4) 0.004(4) 0.010(4)
C25 0.045(4) 0.033(4) 0.056(5) 0.010(4) 0.007(3) 0.002(4)
C26 0.125(9) 0.053(6) 0.072(6) 0.016(5) 0.028(6) 0.005(6)
C27 0.199(15) 0.084(10) 0.082(8) 0.044(8) 0.032(9) 0.011(10)
C28 0.091(8) 0.041(6) 0.127(10) 0.018(7) 0.008(7) 0.002(6)
C29 0.083(7) 0.036(6) 0.104(8) 0.005(5) 0.020(6) 0.008(5)
C30 0.068(6) 0.041(5) 0.072(6) -0.003(4) 0.013(4) 0.002(5)
C31 0.061(5) 0.068(6) 0.052(5) -0.013(4) -0.014(4) 0.031(5)
C32 0.132(10) 0.103(9) 0.053(6) 0.007(6) 0.016(6) 0.052(8)
C33 0.189(15) 0.157(14) 0.058(7) 0.019(8) 0.050(8) 0.091(12)
C34 0.156(15) 0.220(21) 0.063(8) -0.035(11) 0.021(8) 0.084(15)
C35 0.127(12) 0.137(14) 0.121(12) -0.083(11) 0.012(9) 0.037(11)
C36 0.118(9) 0.083(9) 0.105(9) -0.038(7) 0.006(7) 0.029(8)
C37 0.068(5) 0.047(5) 0.037(4) 0.005(4) 0.006(4) 0.014(4)
C38 0.062(6) 0.085(7) 0.065(6) 0.016(5) -0.004(5) 0.019(5)
C39 0.076(7) 0.113(10) 0.098(8) 0.025(8) -0.014(6) 0.022(7)
C40 0.061(6) 0.134(12) 0.102(9) 0.018(8) 0.020(6) 0.008(8)
C41 0.076(7) 0.101(10) 0.107(9) 0.017(7) 0.032(7) -0.002(7)
C42 0.081(6) 0.051(6) 0.061(5) 0.006(4) 0.010(5) 0.015(5)

loop_
_atom_site_label
_atom_site_type_symbol
_atom_site_fract_x
_atom_site_fract_y
_atom_site_fract_z
_atom_site_U_iso_or_equiv
_atom_site_thermal_displace_type
_atom_site_occupancy
_atom_site_calc_flag
_atom_site_refinement_flags
_atom_site_disorder_group
Au1 Au 0.66251(3) 0.64843(2) 0.701461(14) 0.0417(2) Uani 1 d . .
P1 P 0.7643(2) 0.8018(2) 0.63385(9) 0.0373(4) Uani 1 d . .
C1 C 0.6484(8) 0.7880(7) 0.5485(4) 0.042(2) Uani 1 d . .
C2 C 0.5555(9) 0.6786(7) 0.5238(4) 0.052(2) Uani 1 d . .
H2A H 0.5508(9) 0.6125(7) 0.5506(4) 0.063 Uiso 1 calc R .
C3 C 0.4685(10) 0.6666(9) 0.4587(4) 0.065(2) Uani 1 d . .
H3A H 0.4066(10) 0.5921(9) 0.4425(4) 0.078 Uiso 1 calc R .
C4 C 0.4724(11) 0.7609(10) 0.4189(5) 0.068(3) Uani 1 d . .
H4A H 0.4138(11) 0.7514(10) 0.3755(5) 0.082 Uiso 1 calc R .
C5 C 0.5629(12) 0.8710(10) 0.4426(5) 0.076(3) Uani 1 d . .
H5A H 0.5643(12) 0.9357(10) 0.4150(5) 0.091 Uiso 1 calc R .
C6 C 0.6535(10) 0.8882(8) 0.5074(4) 0.059(2) Uani 1 d . .
H6A H 0.7150(10) 0.9632(8) 0.5229(4) 0.070 Uiso 1 calc R .
C7 C 0.7786(8) 0.9521(7) 0.6703(4) 0.042(2) Uani 1 d . .
C8 C 0.6592(9) 0.9732(8) 0.7055(4) 0.055(2) Uani 1 d . .
H8A H 0.5729(9) 0.9117(8) 0.7101(4) 0.066 Uiso 1 calc R .
C9 C 0.6706(12) 1.0898(9) 0.7342(4) 0.066(2) Uani 1 d . .
H9A H 0.5924(12) 1.1042(9) 0.7588(4) 0.080 Uiso 1 calc R .
C10 C 0.7960(12) 1.1812(8) 0.7260(4) 0.066(2) Uani 1 d . .
H10A H 0.8015(12) 1.2575(8) 0.7445(4) 0.079 Uiso 1 calc R .
C11 C 0.9139(11) 1.1611(8) 0.6906(5) 0.067(2) Uani 1 d . .
H11A H 0.9982(11) 1.2237(8) 0.6848(5) 0.081 Uiso 1 calc R .
C12 C 0.9068(10) 1.0478(8) 0.6636(5) 0.059(2) Uani 1 d . .
H12A H 0.9878(10) 1.0345(8) 0.6407(5) 0.071 Uiso 1 calc R .
C13 C 0.9561(8) 0.7986(6) 0.6136(4) 0.039(2) Uani 1 d . .
C14 C 1.0708(8) 0.7922(6) 0.6688(4) 0.042(2) Uani 1 d . .
N14 N 1.0482(8) 0.7921(6) 0.7390(3) 0.056(2) Uani 1 d D .
H14A H 1.1333(60) 0.7815(74) 0.7717(34) 0.069(25) Uiso 1 d D .
H14B H 0.9486(52) 0.7840(92) 0.7573(46) 0.095(34) Uiso 1 d D .
C15 C 1.2166(8) 0.7892(7) 0.6501(4) 0.053(2) Uani 1 d . .
H15A H 1.2932(8) 0.7851(7) 0.6852(4) 0.064 Uiso 1 calc R .
C16 C 1.2487(9) 0.7922(8) 0.5809(5) 0.062(2) Uani 1 d . .
H16A H 1.3464(9) 0.7907(8) 0.5701(5) 0.074 Uiso 1 calc R .
C17 C 1.1369(9) 0.7974(8) 0.5278(4) 0.058(2) Uani 1 d . .
H17A H 1.1588(9) 0.7990(8) 0.4811(4) 0.070 Uiso 1 calc R .
C18 C 0.9924(8) 0.8001(7) 0.5444(4) 0.049(2) Uani 1 d . .
H18A H 0.9172(8) 0.8031(7) 0.5083(4) 0.059 Uiso 1 calc R .
S2 S 0.5895(2) 0.4712(2) 0.75704(10) 0.0496(5) Uani 1 d . .
P2 P 0.3749(2) 0.4587(2) 0.78967(9) 0.0395(4) Uani 1 d . .
N2 N 0.3581(8) 0.5409(6) 0.8544(3) 0.050(2) Uani 1 d . .
P3 P 0.4006(2) 0.6839(2) 0.86844(10) 0.0488(5) Uani 1 d . .
O3 O 0.3450(7) 0.7598(5) 0.8145(3) 0.067(2) Uani 1 d . .
C19 C 0.2395(8) 0.4673(6) 0.7143(4) 0.041(2) Uani 1 d . .
C20 C 0.1005(9) 0.4908(7) 0.7277(4) 0.052(2) Uani 1 d . .
H20A H 0.0803(9) 0.5060(7) 0.7734(4) 0.062 Uiso 1 calc R .
C21 C -0.0085(10) 0.4909(8) 0.6701(5) 0.065(2) Uani 1 d . .
H21A H -0.1008(10) 0.5075(8) 0.6787(5) 0.078 Uiso 1 calc R .
C22 C 0.0159(11) 0.4676(8) 0.6026(5) 0.067(3) Uani 1 d . .
H22A H -0.0592(11) 0.4663(8) 0.5658(5) 0.080 Uiso 1 calc R .
C23 C 0.1577(11) 0.4455(9) 0.5897(5) 0.070(3) Uani 1 d . .
H23A H 0.1774(11) 0.4311(9) 0.5438(5) 0.084 Uiso 1 calc R .
C24 C 0.2675(9) 0.4452(7) 0.6451(4) 0.052(2) Uani 1 d . .
H24A H 0.3605(9) 0.4302(7) 0.6361(4) 0.063 Uiso 1 calc R .
C25 C 0.3220(8) 0.3043(7) 0.8147(4) 0.046(2) Uani 1 d . .
C26 C 0.3007(13) 0.2771(9) 0.8824(5) 0.085(3) Uani 1 d . .
H26A H 0.3090(13) 0.3377(9) 0.9168(5) 0.102 Uiso 1 calc R .
C27 C 0.2661(18) 0.1574(12) 0.9004(7) 0.124(5) Uani 1 d . .
H27A H 0.2511(18) 0.1387(12) 0.9466(7) 0.149 Uiso 1 calc R .
C28 C 0.2545(13) 0.0681(9) 0.8498(7) 0.089(3) Uani 1 d . .
H28A H 0.2323(13) -0.0108(9) 0.8623(7) 0.107 Uiso 1 calc R .
C29 C 0.2748(11) 0.0926(8) 0.7822(6) 0.075(3) Uani 1 d . .
H29A H 0.2653(11) 0.0313(8) 0.7481(6) 0.090 Uiso 1 calc R .
C30 C 0.3105(10) 0.2120(7) 0.7642(5) 0.062(2) Uani 1 d . .
H30A H 0.3266(10) 0.2300(7) 0.7180(5) 0.075 Uiso 1 calc R .
C31 C 0.3292(10) 0.7072(8) 0.9518(4) 0.059(2) Uani 1 d . .
C32 C 0.2516(14) 0.6132(11) 0.9877(5) 0.091(3) Uani 1 d . .
H32A H 0.2354(14) 0.5350(11) 0.9699(5) 0.110 Uiso 1 calc R .
C33 C 0.1968(18) 0.6384(15) 1.0526(6) 0.124(5) Uani 1 d . .
H33A H 0.1473(18) 0.5758(15) 1.0781(6) 0.148 Uiso 1 calc R .
C34 C 0.2159(20) 0.7521(20) 1.0775(7) 0.140(7) Uani 1 d . .
H34A H 0.1751(20) 0.7674(20) 1.1187(7) 0.168 Uiso 1 calc R .
C35 C 0.2962(17) 0.8457(15) 1.0418(8) 0.130(6) Uani 1 d . .
H35A H 0.3133(17) 0.9237(15) 1.0601(8) 0.156 Uiso 1 calc R .
C36 C 0.3500(15) 0.8235(11) 0.9799(6) 0.103(4) Uani 1 d . .
H36A H 0.4018(15) 0.8871(11) 0.9558(6) 0.124 Uiso 1 calc R .
C37 C 0.6098(9) 0.7370(7) 0.8860(4) 0.051(2) Uani 1 d . .
C38 C 0.6957(10) 0.6656(10) 0.9199(5) 0.071(3) Uani 1 d . .
H38A H 0.6471(10) 0.5906(10) 0.9338(5) 0.085 Uiso 1 calc R .
C39 C 0.8542(13) 0.7082(12) 0.9323(6) 0.097(4) Uani 1 d . .
H39A H 0.9118(13) 0.6610(12) 0.9543(6) 0.116 Uiso 1 calc R .
C40 C 0.9271(13) 0.8202(13) 0.9123(6) 0.101(4) Uani 1 d . .
H40A H 1.0331(13) 0.8485(13) 0.9215(6) 0.121 Uiso 1 calc R .
C41 C 0.8431(13) 0.8892(12) 0.8790(6) 0.098(4) Uani 1 d . .
H41A H 0.8920(13) 0.9639(12) 0.8649(6) 0.117 Uiso 1 calc R .
C42 C 0.6825(11) 0.8469(8) 0.8662(4) 0.064(2) Uani 1 d . .
H42A H 0.6255(11) 0.8943(8) 0.8440(4) 0.077 Uiso 1 calc R .

loop_
_geom_bond_atom_site_label_1
_geom_bond_atom_site_label_2
_geom_bond_distance
_geom_bond_site_symmetry_2
_geom_bond_publ_flag
Au1 P1 2.286(2) . ?
Au1 S2 2.319(2) . ?
P1 C13 1.821(7) . ?
P1 C7 1.827(7) . ?
P1 C1 1.836(7) . ?
C1 C2 1.377(11) . ?
C1 C6 1.418(10) . ?
C2 C3 1.392(11) . ?
C3 C4 1.348(13) . ?
C4 C5 1.370(13) . ?
C5 C6 1.399(12) . ?
C7 C8 1.390(10) . ?
C7 C12 1.409(11) . ?
C8 C9 1.419(12) . ?
C9 C10 1.370(13) . ?
C10 C11 1.378(13) . ?
C11 C12 1.380(12) . ?
C13 C18 1.392(10) . ?
C13 C14 1.428(9) . ?
C14 N14 1.374(10) . ?
C14 C15 1.406(10) . ?
C15 C16 1.379(11) . ?
C16 C17 1.380(11) . ?
C17 C18 1.381(10) . ?
S2 P2 2.065(3) . ?
P2 N2 1.579(6) . ?
P2 C25 1.826(8) . ?
P2 C19 1.826(7) . ?
N2 P3 1.615(7) . ?
P3 O3 1.507(5) . ?
P3 C31 1.811(9) . ?
P3 C37 1.833(8) . ?
C19 C20 1.395(10) . ?
C19 C24 1.398(10) . ?
C20 C21 1.408(11) . ?
C21 C22 1.359(13) . ?
C22 C23 1.410(13) . ?
C23 C24 1.383(11) . ?
C25 C26 1.362(12) . ?
C25 C30 1.395(11) . ?
C26 C27 1.41(2) . ?
C27 C28 1.37(2) . ?
C28 C29 1.351(14) . ?
C29 C30 1.403(12) . ?
C31 C32 1.380(14) . ?
C31 C36 1.398(14) . ?
C32 C33 1.426(14) . ?
C33 C34 1.35(2) . ?
C34 C35 1.38(2) . ?
C35 C36 1.36(2) . ?
C37 C42 1.362(12) . ?
C37 C38 1.404(11) . ?
C38 C39 1.389(14) . ?
C39 C40 1.39(2) . ?
C40 C41 1.37(2) . ?
C41 C42 1.408(14) . ?
